data_7113781
loop_
_publ_author_name
'Fukuda, Takamitsu'
'Olmstead, Marilyn M.'
'Durfee, William S.'
'Kobayashi, Nagao'

_publ_section_title
;
 An optically-active subphthalocyanine dimer
;
_journal_coden_ASTM CHCOFS
_journal_issue 11
_journal_name_full
;
 Chemical Communications (Cambridge, United Kingdom)
;
_journal_page_first 1256
_journal_page_last 1257
_journal_paper_doi 10.1039/b301563g
_journal_year 2003
_chemical_formula_moiety 'C68 H36 B2 N12 O2, 2(C H Cl3)'
_chemical_formula_sum 'C70 H38 B2 Cl6 N12 O2'
_chemical_formula_weight 1313.44
_chemical_name_common BINOL([SubPc]B)2.2CHCl3
_chemical_name_systematic
;
1,1'-binaphth-2,2'-dioxy subphthalocyanine dimer chloroform disolvate 
;
_space_group_IT_number 2
_symmetry_cell_setting triclinic
_symmetry_space_group_name_Hall '-P 1'
_symmetry_space_group_name_H-M 'P -1'
_atom_sites_solution_hydrogens geom
_atom_sites_solution_primary direct
_atom_sites_solution_secondary difmap
_audit_creation_method SHELXL-97
_cell_angle_alpha 71.493(2)
_cell_angle_beta 68.488(2)
_cell_angle_gamma 78.757(2)
_cell_formula_units_Z 2
_cell_length_a 13.7625(7)
_cell_length_b 15.0790(8)
_cell_length_c 16.2905(10)
_cell_measurement_reflns_used 874
_cell_measurement_temperature 90(2)
_cell_measurement_theta_max 30.0
_cell_measurement_theta_min 2.7
_cell_volume 2970.7(3)
_computing_cell_refinement 'SMART 5.054 (Bruker, 2002)'
_computing_data_collection 'SMART 5.054 (Bruker, 2002)'
_computing_data_reduction 'SAINT 6.22 (Bruker, 2002)'
_computing_molecular_graphics 'SHELXTL 5.1 (Sheldrick, 1994)'
_computing_publication_material 'SHELXL-97 (Sheldrick, 1997)'
_computing_structure_refinement 'SHELXL-97 (Sheldrick, 1997)'
_computing_structure_solution 'SHELXS-97 (Sheldrick, 1990)'
_diffrn_ambient_temperature 90(2)
_diffrn_detector_area_resol_mean 8.3
_diffrn_measured_fraction_theta_full 0.983
_diffrn_measured_fraction_theta_max 0.983
_diffrn_measurement_device_type 'Bruker SMART 1000'
_diffrn_measurement_method \w
_diffrn_radiation_monochromator graphite
_diffrn_radiation_source 'normal-focus sealed tube'
_diffrn_radiation_type MoK\a
_diffrn_radiation_wavelength 0.71073
_diffrn_reflns_av_R_equivalents 0.0436
_diffrn_reflns_av_sigmaI/netI 0.0620
_diffrn_reflns_limit_h_max 19
_diffrn_reflns_limit_h_min -17
_diffrn_reflns_limit_k_max 21
_diffrn_reflns_limit_k_min -19
_diffrn_reflns_limit_l_max 22
_diffrn_reflns_limit_l_min -22
_diffrn_reflns_number 39325
_diffrn_reflns_theta_full 30.03
_diffrn_reflns_theta_max 30.03
_diffrn_reflns_theta_min 1.60
_diffrn_standards_number 0
_exptl_absorpt_coefficient_mu 0.351
_exptl_absorpt_correction_T_max 0.986
_exptl_absorpt_correction_T_min 0.927
_exptl_absorpt_correction_type multi-scan
_exptl_absorpt_process_details 'SADABS 2.03 (Sheldrick, 2002)'
_exptl_crystal_colour red
_exptl_crystal_density_diffrn 1.468
_exptl_crystal_density_method 'not measured'
_exptl_crystal_description parallelepiped
_exptl_crystal_F_000 1340
_exptl_crystal_size_max 0.22
_exptl_crystal_size_mid 0.12
_exptl_crystal_size_min 0.04
_refine_diff_density_max 0.941
_refine_diff_density_min -0.909
_refine_diff_density_rms 0.069
_refine_ls_extinction_method none
_refine_ls_goodness_of_fit_ref 1.023
_refine_ls_hydrogen_treatment constr
_refine_ls_matrix_type full
_refine_ls_number_parameters 829
_refine_ls_number_reflns 17067
_refine_ls_number_restraints 0
_refine_ls_restrained_S_all 1.023
_refine_ls_R_factor_all 0.0843
_refine_ls_R_factor_gt 0.0499
_refine_ls_shift/su_max 0.001
_refine_ls_shift/su_mean 0.000
_refine_ls_structure_factor_coef Fsqd
_refine_ls_weighting_details 'calc w=1/[\s^2^(Fo^2^)+(0.0549P)^2^+1.2435P] where P=(Fo^2^+2Fc^2^)/3'
_refine_ls_weighting_scheme calc
_refine_ls_wR_factor_gt 0.1145
_refine_ls_wR_factor_ref 0.1296
_reflns_number_gt 11564
_reflns_number_total 17067
_reflns_threshold_expression I>2\s(I)
_cod_duplicate_entry 7103670
_cod_data_source_file b301563g.txt
_cod_data_source_block mn1385
_cod_database_code 7113781

loop_
_symmetry_equiv_pos_as_xyz
'x, y, z'
'-x, -y, -z'

loop_
_atom_site_label
_atom_site_type_symbol
_atom_site_fract_x
_atom_site_fract_y
_atom_site_fract_z
_atom_site_U_iso_or_equiv
_atom_site_adp_type
_atom_site_occupancy
_atom_site_symmetry_multiplicity
_atom_site_calc_flag
_atom_site_refinement_flags
B1 B 0.80553(16) 0.12588(14) 0.82970(15) 0.0152(4) Uani 1 1 d .
N1 N 0.71260(12) 0.09728(10) 0.91256(11) 0.0146(3) Uani 1 1 d .
N2 N 0.82101(12) 0.22163(10) 0.83090(11) 0.0147(3) Uani 1 1 d .
N3 N 0.89511(12) 0.06427(10) 0.85602(11) 0.0150(3) Uani 1 1 d .
N4 N 0.79007(12) -0.05553(11) 0.96610(11) 0.0165(3) Uani 1 1 d .
N5 N 0.64394(13) 0.25247(11) 0.92171(11) 0.0174(3) Uani 1 1 d .
N6 N 1.00333(12) 0.18721(11) 0.81186(11) 0.0164(3) Uani 1 1 d .
C1 C 0.70590(15) 0.00805(12) 0.96946(13) 0.0156(4) Uani 1 1 d .
C2 C 0.60335(15) 0.00862(13) 1.03954(13) 0.0169(4) Uani 1 1 d .
C3 C 0.55092(16) -0.06140(14) 1.11381(14) 0.0196(4) Uani 1 1 d .
H3A H 0.5816 -0.1243 1.1250 0.024 Uiso 1 1 calc R
C4 C 0.45353(17) -0.03718(15) 1.17068(14) 0.0244(4) Uani 1 1 d .
H4A H 0.4161 -0.0845 1.2205 0.029 Uiso 1 1 calc R
C5 C 0.40871(16) 0.05590(15) 1.15654(14) 0.0240(4) Uani 1 1 d .
H5A H 0.3415 0.0705 1.1969 0.029 Uiso 1 1 calc R
C6 C 0.46081(16) 0.12711(14) 1.08463(14) 0.0209(4) Uani 1 1 d .
H6A H 0.4310 0.1904 1.0761 0.025 Uiso 1 1 calc R
C7 C 0.55781(15) 0.10333(13) 1.02536(13) 0.0169(4) Uani 1 1 d .
C8 C 0.63353(14) 0.15975(13) 0.94693(13) 0.0158(4) Uani 1 1 d .
C9 C 0.74003(15) 0.28052(12) 0.86895(13) 0.0158(4) Uani 1 1 d .
C10 C 0.78722(15) 0.36111(13) 0.86403(13) 0.0165(4) Uani 1 1 d .
C11 C 0.74370(16) 0.44313(13) 0.89093(14) 0.0207(4) Uani 1 1 d .
H11A H 0.6699 0.4583 0.9102 0.025 Uiso 1 1 calc R
C12 C 0.81074(17) 0.50179(14) 0.88883(15) 0.0233(4) Uani 1 1 d .
H12A H 0.7826 0.5585 0.9059 0.028 Uiso 1 1 calc R
C13 C 0.91950(17) 0.47912(14) 0.86192(15) 0.0229(4) Uani 1 1 d .
H13A H 0.9634 0.5197 0.8632 0.027 Uiso 1 1 calc R
C14 C 0.96421(16) 0.39887(13) 0.83350(14) 0.0193(4) Uani 1 1 d .
H14A H 1.0381 0.3842 0.8147 0.023 Uiso 1 1 calc R
C15 C 0.89757(15) 0.34008(12) 0.83332(13) 0.0167(4) Uani 1 1 d .
C16 C 0.91700(15) 0.24755(12) 0.81687(13) 0.0155(4) Uani 1 1 d .
C17 C 0.98991(14) 0.09564(13) 0.83582(13) 0.0162(4) Uani 1 1 d .
C18 C 1.05563(15) 0.01361(13) 0.86775(13) 0.0167(4) Uani 1 1 d .
C19 C 1.16074(15) 0.00153(13) 0.86135(14) 0.0197(4) Uani 1 1 d .
H19A H 1.2046 0.0515 0.8287 0.024 Uiso 1 1 calc R
C20 C 1.19946(16) -0.08619(14) 0.90444(14) 0.0205(4) Uani 1 1 d .
H20A H 1.2716 -0.0971 0.8992 0.025 Uiso 1 1 calc R
C21 C 1.13363(16) -0.15883(14) 0.95551(14) 0.0203(4) Uani 1 1 d .
H21A H 1.1621 -0.2176 0.9850 0.024 Uiso 1 1 calc R
C22 C 1.02815(15) -0.14717(13) 0.96411(14) 0.0187(4) Uani 1 1 d .
H22A H 0.9838 -0.1962 1.0004 0.022 Uiso 1 1 calc R
C23 C 0.98932(15) -0.06077(13) 0.91755(13) 0.0162(4) Uani 1 1 d .
C24 C 0.88444(15) -0.02420(12) 0.91345(13) 0.0161(4) Uani 1 1 d .
B2 B 0.60673(17) 0.19142(14) 0.57077(15) 0.0153(4) Uani 1 1 d .
N7 N 0.50028(12) 0.24128(10) 0.57941(11) 0.0158(3) Uani 1 1 d .
N8 N 0.59444(12) 0.09519(11) 0.57244(11) 0.0172(3) Uani 1 1 d .
N9 N 0.67001(12) 0.23429(11) 0.47366(11) 0.0162(3) Uani 1 1 d .
N10 N 0.55754(12) 0.37675(11) 0.45806(11) 0.0169(3) Uani 1 1 d .
N11 N 0.41110(13) 0.10206(11) 0.65267(11) 0.0183(3) Uani 1 1 d .
N12 N 0.74388(13) 0.08732(11) 0.44210(12) 0.0198(3) Uani 1 1 d .
C25 C 0.48317(15) 0.33234(12) 0.53208(13) 0.0154(4) Uani 1 1 d .
C26 C 0.37049(15) 0.35481(13) 0.56503(13) 0.0159(4) Uani 1 1 d .
C27 C 0.30668(16) 0.43706(13) 0.54451(14) 0.0189(4) Uani 1 1 d .
H27A H 0.3360 0.4945 0.5077 0.023 Uiso 1 1 calc R
C28 C 0.19969(16) 0.43210(14) 0.57945(14) 0.0218(4) Uani 1 1 d .
H28A H 0.1549 0.4873 0.5663 0.026 Uiso 1 1 calc R
C29 C 0.15516(16) 0.34813(14) 0.63365(14) 0.0209(4) Uani 1 1 d .
H29A H 0.0810 0.3476 0.6561 0.025 Uiso 1 1 calc R
C30 C 0.21666(15) 0.26590(14) 0.65526(13) 0.0194(4) Uani 1 1 d .
H30A H 0.1861 0.2088 0.6915 0.023 Uiso 1 1 calc R
C31 C 0.32501(15) 0.26965(13) 0.62208(13) 0.0163(4) Uani 1 1 d .
C32 C 0.41088(15) 0.19655(13) 0.62681(13) 0.0166(4) Uani 1 1 d .
C33 C 0.50282(15) 0.05375(13) 0.62006(14) 0.0182(4) Uani 1 1 d .
C34 C 0.52712(17) -0.04153(13) 0.60941(14) 0.0205(4) Uani 1 1 d .
C35 C 0.46684(18) -0.11840(14) 0.64668(15) 0.0239(4) Uani 1 1 d .
H35A H 0.3959 -0.1136 0.6850 0.029 Uiso 1 1 calc R
C36 C 0.5149(2) -0.20197(14) 0.62531(16) 0.0278(5) Uani 1 1 d .
H36A H 0.4767 -0.2559 0.6512 0.033 Uiso 1 1 calc R
C37 C 0.6182(2) -0.20848(14) 0.56661(16) 0.0284(5) Uani 1 1 d .
H37A H 0.6493 -0.2673 0.5551 0.034 Uiso 1 1 calc R
C38 C 0.67666(18) -0.13114(14) 0.52475(15) 0.0244(4) Uani 1 1 d .
H38A H 0.7455 -0.1353 0.4824 0.029 Uiso 1 1 calc R
C39 C 0.63062(16) -0.04715(13) 0.54710(14) 0.0207(4) Uani 1 1 d .
C40 C 0.66874(15) 0.04562(13) 0.51730(14) 0.0188(4) Uani 1 1 d .
C41 C 0.73804(15) 0.18181(13) 0.41791(14) 0.0190(4) Uani 1 1 d .
C42 C 0.77742(15) 0.24802(14) 0.32828(14) 0.0199(4) Uani 1 1 d .
C43 C 0.84918(17) 0.23719(16) 0.24503(15) 0.0252(4) Uani 1 1 d .
H43A H 0.8852 0.1777 0.2396 0.030 Uiso 1 1 calc R
C44 C 0.86671(18) 0.31542(17) 0.17030(16) 0.0294(5) Uani 1 1 d .
H44A H 0.9165 0.3094 0.1133 0.035 Uiso 1 1 calc R
C45 C 0.81300(18) 0.40304(16) 0.17663(16) 0.0292(5) Uani 1 1 d .
H45A H 0.8275 0.4553 0.1240 0.035 Uiso 1 1 calc R
C46 C 0.73883(17) 0.41549(15) 0.25810(14) 0.0239(4) Uani 1 1 d .
H46A H 0.7013 0.4748 0.2618 0.029 Uiso 1 1 calc R
C47 C 0.72165(15) 0.33745(14) 0.33431(14) 0.0196(4) Uani 1 1 d .
C48 C 0.64723(15) 0.32461(13) 0.42657(13) 0.0166(4) Uani 1 1 d .
O1 O 0.78909(10) 0.11819(9) 0.75070(9) 0.0158(3) Uani 1 1 d .
O2 O 0.64910(10) 0.18812(9) 0.64029(9) 0.0165(3) Uani 1 1 d .
C49 C 0.86478(14) 0.13579(12) 0.66582(13) 0.0155(4) Uani 1 1 d .
C50 C 0.94736(16) 0.06539(13) 0.64500(14) 0.0203(4) Uani 1 1 d .
H50A H 0.9527 0.0092 0.6913 0.024 Uiso 1 1 calc R
C51 C 1.01914(16) 0.07748(14) 0.55930(15) 0.0234(4) Uani 1 1 d .
H51A H 1.0752 0.0305 0.5468 0.028 Uiso 1 1 calc R
C52 C 1.01080(15) 0.15990(14) 0.48847(14) 0.0202(4) Uani 1 1 d .
C53 C 1.08092(17) 0.17261(16) 0.39713(15) 0.0266(5) Uani 1 1 d .
H53A H 1.1371 0.1261 0.3831 0.032 Uiso 1 1 calc R
C54 C 1.06911(18) 0.25032(17) 0.32925(15) 0.0289(5) Uani 1 1 d .
H54A H 1.1168 0.2577 0.2686 0.035 Uiso 1 1 calc R
C55 C 0.98604(17) 0.31953(15) 0.34923(14) 0.0240(4) Uani 1 1 d .
H55A H 0.9776 0.3733 0.3016 0.029 Uiso 1 1 calc R
C56 C 0.91704(16) 0.31045(13) 0.43663(14) 0.0197(4) Uani 1 1 d .
H56A H 0.8617 0.3581 0.4487 0.024 Uiso 1 1 calc R
C57 C 0.92725(15) 0.23089(13) 0.50917(13) 0.0166(4) Uani 1 1 d .
C58 C 0.85541(14) 0.21893(12) 0.60031(13) 0.0144(3) Uani 1 1 d .
C59 C 0.76716(14) 0.29104(12) 0.62680(12) 0.0146(3) Uani 1 1 d .
C60 C 0.66592(15) 0.27082(12) 0.64973(13) 0.0149(3) Uani 1 1 d .
C61 C 0.57873(15) 0.33068(13) 0.68677(13) 0.0175(4) Uani 1 1 d .
H61A H 0.5096 0.3129 0.7061 0.021 Uiso 1 1 calc R
C62 C 0.59425(15) 0.41401(13) 0.69459(13) 0.0189(4) Uani 1 1 d .
H62A H 0.5356 0.4543 0.7186 0.023 Uiso 1 1 calc R
C63 C 0.69664(15) 0.44094(13) 0.66733(13) 0.0169(4) Uani 1 1 d .
C64 C 0.71359(16) 0.52890(13) 0.67133(14) 0.0201(4) Uani 1 1 d .
H64A H 0.6551 0.5709 0.6924 0.024 Uiso 1 1 calc R
C65 C 0.81278(17) 0.55436(13) 0.64533(14) 0.0219(4) Uani 1 1 d .
H65A H 0.8230 0.6138 0.6480 0.026 Uiso 1 1 calc R
C66 C 0.89988(16) 0.49225(14) 0.61451(14) 0.0207(4) Uani 1 1 d .
H66A H 0.9687 0.5099 0.5972 0.025 Uiso 1 1 calc R
C67 C 0.88661(15) 0.40655(13) 0.60918(13) 0.0176(4) Uani 1 1 d .
H67A H 0.9463 0.3657 0.5883 0.021 Uiso 1 1 calc R
C68 C 0.78481(15) 0.37838(12) 0.63455(13) 0.0150(3) Uani 1 1 d .
C1S C 0.53223(17) 0.36070(14) 0.09908(15) 0.0251(4) Uani 1 1 d .
H1SA H 0.5423 0.3613 0.0349 0.030 Uiso 1 1 calc R
Cl1 Cl 0.40577(4) 0.32739(4) 0.16904(4) 0.03098(13) Uani 1 1 d .
Cl2 Cl 0.54509(5) 0.47489(4) 0.09965(4) 0.03178(13) Uani 1 1 d .
Cl3 Cl 0.62969(5) 0.28136(4) 0.13539(4) 0.03315(13) Uani 1 1 d .
C2S C 0.74606(17) 0.72480(15) 0.05812(15) 0.0256(4) Uani 1 1 d .
H2SA H 0.7425 0.7924 0.0229 0.031 Uiso 1 1 calc R
Cl4 Cl 0.76099(5) 0.71792(5) 0.16216(4) 0.03962(15) Uani 1 1 d .
Cl5 Cl 0.62870(5) 0.67936(4) 0.07814(5) 0.03908(15) Uani 1 1 d .
Cl6 Cl 0.85470(6) 0.66443(5) -0.00693(6) 0.0527(2) Uani 1 1 d .

loop_
_atom_site_aniso_label
_atom_site_aniso_U_11
_atom_site_aniso_U_22
_atom_site_aniso_U_33
_atom_site_aniso_U_23
_atom_site_aniso_U_13
_atom_site_aniso_U_12
B1 0.0133(9) 0.0124(9) 0.0185(10) -0.0024(7) -0.0054(8) -0.0010(7)
N1 0.0131(7) 0.0140(7) 0.0155(8) -0.0021(6) -0.0043(6) -0.0025(6)
N2 0.0141(7) 0.0134(7) 0.0150(7) -0.0013(6) -0.0043(6) -0.0024(5)
N3 0.0145(7) 0.0139(7) 0.0155(8) -0.0017(6) -0.0049(6) -0.0024(6)
N4 0.0172(8) 0.0151(7) 0.0176(8) -0.0026(6) -0.0067(7) -0.0033(6)
N5 0.0168(8) 0.0160(7) 0.0198(8) -0.0036(6) -0.0077(7) -0.0014(6)
N6 0.0159(8) 0.0150(7) 0.0167(8) -0.0020(6) -0.0050(6) -0.0026(6)
C1 0.0170(9) 0.0146(8) 0.0160(9) -0.0025(7) -0.0059(7) -0.0048(7)
C2 0.0157(9) 0.0198(9) 0.0166(9) -0.0041(7) -0.0055(7) -0.0051(7)
C3 0.0205(10) 0.0199(9) 0.0185(9) -0.0001(7) -0.0077(8) -0.0077(7)
C4 0.0241(11) 0.0303(11) 0.0181(10) -0.0026(8) -0.0049(8) -0.0116(8)
C5 0.0170(10) 0.0337(11) 0.0205(10) -0.0095(9) -0.0010(8) -0.0070(8)
C6 0.0175(9) 0.0249(10) 0.0218(10) -0.0098(8) -0.0044(8) -0.0036(7)
C7 0.0169(9) 0.0182(9) 0.0172(9) -0.0043(7) -0.0063(7) -0.0045(7)
C8 0.0128(8) 0.0191(9) 0.0171(9) -0.0057(7) -0.0063(7) -0.0009(7)
C9 0.0166(9) 0.0133(8) 0.0183(9) -0.0030(7) -0.0086(7) 0.0004(7)
C10 0.0184(9) 0.0146(8) 0.0173(9) -0.0026(7) -0.0077(7) -0.0020(7)
C11 0.0223(10) 0.0168(9) 0.0220(10) -0.0049(7) -0.0074(8) 0.0002(7)
C12 0.0291(11) 0.0165(9) 0.0257(11) -0.0071(8) -0.0100(9) -0.0005(8)
C13 0.0259(11) 0.0199(9) 0.0263(11) -0.0064(8) -0.0100(9) -0.0064(8)
C14 0.0193(9) 0.0182(9) 0.0202(10) -0.0025(7) -0.0071(8) -0.0046(7)
C15 0.0185(9) 0.0135(8) 0.0163(9) -0.0012(7) -0.0059(7) -0.0019(7)
C16 0.0174(9) 0.0138(8) 0.0139(9) -0.0014(7) -0.0041(7) -0.0045(7)
C17 0.0128(8) 0.0182(9) 0.0170(9) -0.0044(7) -0.0046(7) -0.0015(7)
C18 0.0176(9) 0.0159(8) 0.0178(9) -0.0052(7) -0.0072(7) -0.0003(7)
C19 0.0184(9) 0.0173(9) 0.0238(10) -0.0055(8) -0.0080(8) -0.0003(7)
C20 0.0176(9) 0.0224(9) 0.0244(10) -0.0095(8) -0.0098(8) 0.0029(7)
C21 0.0239(10) 0.0192(9) 0.0199(10) -0.0060(7) -0.0119(8) 0.0039(7)
C22 0.0202(10) 0.0156(9) 0.0192(10) -0.0042(7) -0.0065(8) 0.0001(7)
C23 0.0177(9) 0.0155(8) 0.0153(9) -0.0048(7) -0.0050(7) -0.0009(7)
C24 0.0180(9) 0.0138(8) 0.0166(9) -0.0026(7) -0.0071(7) -0.0016(7)
B2 0.0150(10) 0.0128(9) 0.0188(10) -0.0037(8) -0.0067(8) -0.0014(7)
N7 0.0156(8) 0.0144(7) 0.0177(8) -0.0029(6) -0.0066(6) -0.0025(6)
N8 0.0165(8) 0.0149(7) 0.0216(8) -0.0050(6) -0.0075(7) -0.0020(6)
N9 0.0149(8) 0.0148(7) 0.0199(8) -0.0056(6) -0.0059(6) -0.0016(6)
N10 0.0154(8) 0.0165(7) 0.0196(8) -0.0051(6) -0.0054(6) -0.0033(6)
N11 0.0180(8) 0.0164(7) 0.0196(8) -0.0003(6) -0.0082(7) -0.0030(6)
N12 0.0167(8) 0.0201(8) 0.0264(9) -0.0103(7) -0.0090(7) 0.0006(6)
C25 0.0160(9) 0.0144(8) 0.0175(9) -0.0050(7) -0.0067(7) -0.0014(7)
C26 0.0159(9) 0.0179(9) 0.0141(9) -0.0050(7) -0.0044(7) -0.0021(7)
C27 0.0215(10) 0.0153(8) 0.0213(10) -0.0048(7) -0.0088(8) -0.0014(7)
C28 0.0211(10) 0.0199(9) 0.0244(10) -0.0073(8) -0.0087(8) 0.0031(7)
C29 0.0156(9) 0.0255(10) 0.0213(10) -0.0072(8) -0.0061(8) 0.0003(7)
C30 0.0168(9) 0.0231(9) 0.0175(9) -0.0035(7) -0.0054(8) -0.0038(7)
C31 0.0159(9) 0.0177(9) 0.0146(9) -0.0035(7) -0.0045(7) -0.0024(7)
C32 0.0152(9) 0.0163(8) 0.0178(9) -0.0019(7) -0.0062(7) -0.0034(7)
C33 0.0205(10) 0.0154(8) 0.0214(10) -0.0018(7) -0.0116(8) -0.0037(7)
C34 0.0277(11) 0.0139(8) 0.0250(10) -0.0015(7) -0.0174(9) -0.0025(7)
C35 0.0304(11) 0.0197(9) 0.0260(11) -0.0010(8) -0.0166(9) -0.0061(8)
C36 0.0474(14) 0.0146(9) 0.0286(11) 0.0003(8) -0.0227(11) -0.0089(9)
C37 0.0478(14) 0.0159(9) 0.0301(12) -0.0078(8) -0.0235(11) 0.0015(9)
C38 0.0325(12) 0.0186(9) 0.0274(11) -0.0079(8) -0.0169(10) 0.0026(8)
C39 0.0253(10) 0.0179(9) 0.0251(10) -0.0070(8) -0.0157(9) 0.0008(7)
C40 0.0189(9) 0.0177(9) 0.0250(10) -0.0081(7) -0.0123(8) 0.0011(7)
C41 0.0147(9) 0.0215(9) 0.0236(10) -0.0093(8) -0.0069(8) -0.0014(7)
C42 0.0158(9) 0.0238(10) 0.0223(10) -0.0091(8) -0.0052(8) -0.0037(7)
C43 0.0203(10) 0.0312(11) 0.0273(11) -0.0154(9) -0.0037(9) -0.0048(8)
C44 0.0247(11) 0.0397(13) 0.0239(11) -0.0144(10) 0.0010(9) -0.0113(9)
C45 0.0276(12) 0.0338(12) 0.0221(11) -0.0042(9) -0.0018(9) -0.0119(9)
C46 0.0239(10) 0.0246(10) 0.0218(10) -0.0046(8) -0.0049(8) -0.0072(8)
C47 0.0168(9) 0.0211(9) 0.0216(10) -0.0066(8) -0.0051(8) -0.0043(7)
C48 0.0170(9) 0.0157(8) 0.0184(9) -0.0033(7) -0.0062(7) -0.0057(7)
O1 0.0157(6) 0.0151(6) 0.0159(6) -0.0028(5) -0.0053(5) -0.0017(5)
O2 0.0175(7) 0.0134(6) 0.0211(7) -0.0039(5) -0.0093(6) -0.0025(5)
C49 0.0151(9) 0.0155(8) 0.0168(9) -0.0046(7) -0.0055(7) -0.0029(7)
C50 0.0216(10) 0.0146(9) 0.0249(10) -0.0055(7) -0.0097(8) 0.0027(7)
C51 0.0200(10) 0.0230(10) 0.0288(11) -0.0124(8) -0.0087(9) 0.0049(8)
C52 0.0168(9) 0.0228(9) 0.0226(10) -0.0097(8) -0.0050(8) -0.0019(7)
C53 0.0196(10) 0.0337(11) 0.0270(11) -0.0153(9) -0.0016(9) -0.0034(8)
C54 0.0254(11) 0.0398(13) 0.0200(11) -0.0115(9) 0.0016(9) -0.0121(9)
C55 0.0279(11) 0.0275(10) 0.0175(10) -0.0030(8) -0.0064(8) -0.0114(8)
C56 0.0215(10) 0.0185(9) 0.0202(10) -0.0035(7) -0.0067(8) -0.0070(7)
C57 0.0157(9) 0.0180(9) 0.0198(9) -0.0075(7) -0.0064(7) -0.0042(7)
C58 0.0117(8) 0.0141(8) 0.0192(9) -0.0055(7) -0.0059(7) -0.0017(6)
C59 0.0146(9) 0.0149(8) 0.0137(8) -0.0035(7) -0.0049(7) -0.0002(6)
C60 0.0181(9) 0.0136(8) 0.0144(9) -0.0028(7) -0.0070(7) -0.0029(7)
C61 0.0143(9) 0.0199(9) 0.0178(9) -0.0051(7) -0.0046(7) -0.0022(7)
C62 0.0178(9) 0.0197(9) 0.0185(9) -0.0077(7) -0.0047(8) 0.0019(7)
C63 0.0196(9) 0.0162(8) 0.0157(9) -0.0050(7) -0.0069(7) 0.0000(7)
C64 0.0261(10) 0.0149(9) 0.0207(10) -0.0069(7) -0.0091(8) 0.0014(7)
C65 0.0292(11) 0.0155(9) 0.0240(10) -0.0058(8) -0.0102(9) -0.0050(8)
C66 0.0221(10) 0.0198(9) 0.0225(10) -0.0037(8) -0.0095(8) -0.0063(7)
C67 0.0180(9) 0.0177(9) 0.0191(9) -0.0046(7) -0.0082(8) -0.0025(7)
C68 0.0178(9) 0.0136(8) 0.0143(9) -0.0031(7) -0.0066(7) -0.0014(7)
C1S 0.0304(12) 0.0208(10) 0.0244(11) -0.0084(8) -0.0102(9) 0.0036(8)
Cl1 0.0287(3) 0.0308(3) 0.0360(3) -0.0183(2) -0.0079(2) 0.0021(2)
Cl2 0.0409(3) 0.0231(2) 0.0347(3) -0.0121(2) -0.0148(3) 0.0018(2)
Cl3 0.0312(3) 0.0302(3) 0.0324(3) -0.0072(2) -0.0111(2) 0.0093(2)
C2S 0.0288(11) 0.0238(10) 0.0253(11) -0.0077(8) -0.0056(9) -0.0092(8)
Cl4 0.0435(4) 0.0470(4) 0.0379(3) -0.0181(3) -0.0236(3) 0.0062(3)
Cl5 0.0381(3) 0.0378(3) 0.0456(4) -0.0051(3) -0.0172(3) -0.0165(3)
Cl6 0.0418(4) 0.0594(4) 0.0644(5) -0.0456(4) 0.0023(3) -0.0115(3)

loop_
_atom_type_symbol
_atom_type_description
_atom_type_scat_dispersion_real
_atom_type_scat_dispersion_imag
_atom_type_scat_source
C C 0.0033 0.0016 'International Tables Vol C Tables 4.2.6.8 and 6.1.1.4'
H H 0.0000 0.0000 'International Tables Vol C Tables 4.2.6.8 and 6.1.1.4'
B B 0.0013 0.0007 'International Tables Vol C Tables 4.2.6.8 and 6.1.1.4'
N N 0.0061 0.0033 'International Tables Vol C Tables 4.2.6.8 and 6.1.1.4'
O O 0.0106 0.0060 'International Tables Vol C Tables 4.2.6.8 and 6.1.1.4'
Cl Cl 0.1484 0.1585 'International Tables Vol C Tables 4.2.6.8 and 6.1.1.4'

loop_
_geom_angle_atom_site_label_1
_geom_angle_atom_site_label_2
_geom_angle_atom_site_label_3
_geom_angle
O1 B1 N1 110.10(16)
O1 B1 N3 116.69(16)
N1 B1 N3 103.35(15)
O1 B1 N2 117.75(16)
N1 B1 N2 103.77(15)
N3 B1 N2 103.51(15)
C1 N1 C8 112.96(16)
C1 N1 B1 122.93(15)
C8 N1 B1 123.40(15)
C9 N2 C16 112.52(15)
C9 N2 B1 122.56(15)
C16 N2 B1 122.84(15)
C24 N3 C17 113.38(15)
C24 N3 B1 122.75(15)
C17 N3 B1 123.24(15)
C24 N4 C1 117.04(15)
C8 N5 C9 117.01(16)
C17 N6 C16 116.99(16)
N4 C1 N1 122.19(17)
N4 C1 C2 130.52(17)
N1 C1 C2 105.85(16)
C3 C2 C7 120.12(18)
C3 C2 C1 132.58(18)
C7 C2 C1 107.19(16)
C4 C3 C2 118.48(19)
C3 C4 C5 121.33(19)
C6 C5 C4 121.14(19)
C5 C6 C7 118.15(19)
C6 C7 C2 120.73(17)
C6 C7 C8 132.17(18)
C2 C7 C8 107.00(16)
N5 C8 N1 122.10(17)
N5 C8 C7 130.32(17)
N1 C8 C7 105.84(16)
N5 C9 N2 122.85(16)
N5 C9 C10 128.57(17)
N2 C9 C10 106.08(16)
C11 C10 C15 120.52(17)
C11 C10 C9 131.90(18)
C15 C10 C9 107.26(16)
C12 C11 C10 118.21(19)
C11 C12 C13 121.21(19)
C14 C13 C12 121.37(18)
C13 C14 C15 117.99(19)
C14 C15 C10 120.62(18)
C14 C15 C16 131.98(18)
C10 C15 C16 106.94(16)
N6 C16 N2 123.20(16)
N6 C16 C15 128.81(17)
N2 C16 C15 106.10(16)
N6 C17 N3 122.36(16)
N6 C17 C18 130.14(17)
N3 C17 C18 105.76(15)
C19 C18 C23 121.29(17)
C19 C18 C17 131.84(17)
C23 C18 C17 106.76(16)
C20 C19 C18 117.77(18)
C19 C20 C21 121.01(18)
C22 C21 C20 121.82(18)
C21 C22 C23 117.74(18)
C22 C23 C18 120.26(18)
C22 C23 C24 132.18(17)
C18 C23 C24 107.39(16)
N4 C24 N3 122.25(17)
N4 C24 C23 131.01(17)
N3 C24 C23 105.33(15)
O2 B2 N8 110.47(15)
O2 B2 N7 116.16(17)
N8 B2 N7 103.92(15)
O2 B2 N9 116.83(16)
N8 B2 N9 104.48(16)
N7 B2 N9 103.59(15)
C32 N7 C25 113.62(15)
C32 N7 B2 122.51(15)
C25 N7 B2 123.41(16)
C33 N8 C40 114.03(16)
C33 N8 B2 122.71(16)
C40 N8 B2 122.73(16)
C41 N9 C48 113.06(17)
C41 N9 B2 122.58(16)
C48 N9 B2 122.62(16)
C25 N10 C48 116.72(16)
C33 N11 C32 116.32(16)
C40 N12 C41 117.22(17)
N10 C25 N7 122.17(17)
N10 C25 C26 130.73(17)
N7 C25 C26 105.45(15)
C27 C26 C31 120.34(17)
C27 C26 C25 132.23(17)
C31 C26 C25 107.16(16)
C28 C27 C26 117.76(18)
C27 C28 C29 121.89(18)
C30 C29 C28 121.42(19)
C29 C30 C31 117.67(18)
C30 C31 C26 120.87(17)
C30 C31 C32 131.66(17)
C26 C31 C32 107.20(16)
N11 C32 N7 122.69(17)
N11 C32 C31 130.48(17)
N7 C32 C31 105.43(15)
N11 C33 N8 122.79(17)
N11 C33 C34 131.40(17)
N8 C33 C34 104.81(17)
C35 C34 C39 121.07(19)
C35 C34 C33 131.4(2)
C39 C34 C33 107.46(17)
C36 C35 C34 117.3(2)
C35 C36 C37 121.5(2)
C38 C37 C36 121.6(2)
C37 C38 C39 117.6(2)
C38 C39 C34 120.63(19)
C38 C39 C40 132.1(2)
C34 C39 C40 107.25(17)
N12 C40 N8 122.09(17)
N12 C40 C39 131.61(18)
N8 C40 C39 104.78(17)
N12 C41 N9 122.60(18)
N12 C41 C42 130.22(18)
N9 C41 C42 105.68(16)
C43 C42 C47 120.04(19)
C43 C42 C41 132.64(19)
C47 C42 C41 107.20(17)
C44 C43 C42 118.2(2)
C43 C44 C45 121.6(2)
C46 C45 C44 121.5(2)
C45 C46 C47 117.4(2)
C46 C47 C42 121.18(19)
C46 C47 C48 131.59(19)
C42 C47 C48 107.09(17)
N10 C48 N9 122.92(17)
N10 C48 C47 129.41(17)
N9 C48 C47 105.80(16)
C49 O1 B1 122.15(15)
C60 O2 B2 119.12(14)
O1 C49 C58 119.62(16)
O1 C49 C50 119.07(16)
C58 C49 C50 121.16(18)
C51 C50 C49 120.67(18)
C50 C51 C52 120.50(18)
C53 C52 C51 122.02(19)
C53 C52 C57 119.01(19)
C51 C52 C57 118.94(18)
C54 C53 C52 121.2(2)
C53 C54 C55 119.8(2)
C56 C55 C54 120.9(2)
C55 C56 C57 120.92(19)
C56 C57 C58 122.02(17)
C56 C57 C52 118.14(18)
C58 C57 C52 119.82(17)
C49 C58 C57 118.79(17)
C49 C58 C59 118.64(17)
C57 C58 C59 122.50(16)
C60 C59 C68 118.88(16)
C60 C59 C58 119.07(16)
C68 C59 C58 121.93(16)
C59 C60 O2 118.86(16)
C59 C60 C61 121.74(16)
O2 C60 C61 119.34(16)
C62 C61 C60 119.93(17)
C61 C62 C63 120.74(18)
C62 C63 C64 121.26(17)
C62 C63 C68 119.38(17)
C64 C63 C68 119.36(18)
C65 C64 C63 121.00(18)
C64 C65 C66 119.80(18)
C67 C66 C65 120.90(18)
C66 C67 C68 120.77(18)
C67 C68 C63 118.15(16)
C67 C68 C59 122.69(17)
C63 C68 C59 119.15(17)
Cl3 C1S Cl1 111.39(12)
Cl3 C1S Cl2 109.66(12)
Cl1 C1S Cl2 110.18(11)
Cl4 C2S Cl5 110.20(12)
Cl4 C2S Cl6 110.24(13)
Cl5 C2S Cl6 110.94(11)

loop_
_geom_bond_atom_site_label_1
_geom_bond_atom_site_label_2
_geom_bond_distance
B1 O1 1.428(3)
B1 N1 1.491(3)
B1 N3 1.502(3)
B1 N2 1.507(2)
N1 C1 1.368(2)
N1 C8 1.369(2)
N2 C9 1.368(2)
N2 C16 1.369(2)
N3 C24 1.364(2)
N3 C17 1.364(2)
N4 C24 1.346(2)
N4 C1 1.348(2)
N5 C8 1.347(2)
N5 C9 1.349(2)
N6 C17 1.341(2)
N6 C16 1.342(2)
C1 C2 1.454(3)
C2 C3 1.395(3)
C2 C7 1.426(3)
C3 C4 1.379(3)
C4 C5 1.402(3)
C5 C6 1.387(3)
C6 C7 1.390(3)
C7 C8 1.456(3)
C9 C10 1.454(3)
C10 C11 1.394(3)
C10 C15 1.419(3)
C11 C12 1.382(3)
C12 C13 1.401(3)
C13 C14 1.383(3)
C14 C15 1.396(3)
C15 C16 1.459(3)
C17 C18 1.456(3)
C18 C19 1.391(3)
C18 C23 1.424(3)
C19 C20 1.392(3)
C20 C21 1.403(3)
C21 C22 1.387(3)
C22 C23 1.399(3)
C23 C24 1.459(3)
B2 O2 1.436(2)
B2 N8 1.484(2)
B2 N7 1.489(3)
B2 N9 1.496(3)
N7 C32 1.364(2)
N7 C25 1.368(2)
N8 C33 1.365(2)
N8 C40 1.366(3)
N9 C41 1.368(2)
N9 C48 1.374(2)
N10 C25 1.341(2)
N10 C48 1.348(2)
N11 C33 1.342(3)
N11 C32 1.351(2)
N12 C40 1.342(3)
N12 C41 1.347(2)
C25 C26 1.452(3)
C26 C27 1.396(3)
C26 C31 1.426(3)
C27 C28 1.378(3)
C28 C29 1.398(3)
C29 C30 1.382(3)
C30 C31 1.393(3)
C31 C32 1.457(3)
C33 C34 1.461(3)
C34 C35 1.400(3)
C34 C39 1.419(3)
C35 C36 1.390(3)
C36 C37 1.398(3)
C37 C38 1.389(3)
C38 C39 1.396(3)
C39 C40 1.461(3)
C41 C42 1.459(3)
C42 C43 1.392(3)
C42 C47 1.429(3)
C43 C44 1.384(3)
C44 C45 1.397(3)
C45 C46 1.389(3)
C46 C47 1.396(3)
C47 C48 1.452(3)
O1 C49 1.373(2)
O2 C60 1.376(2)
C49 C58 1.384(2)
C49 C50 1.417(3)
C50 C51 1.362(3)
C51 C52 1.421(3)
C52 C53 1.421(3)
C52 C57 1.431(3)
C53 C54 1.363(3)
C54 C55 1.407(3)
C55 C56 1.372(3)
C56 C57 1.418(3)
C57 C58 1.427(3)
C58 C59 1.497(2)
C59 C60 1.373(3)
C59 C68 1.436(2)
C60 C61 1.418(3)
C61 C62 1.366(3)
C62 C63 1.413(3)
C63 C64 1.416(3)
C63 C68 1.430(3)
C64 C65 1.367(3)
C65 C66 1.409(3)
C66 C67 1.373(3)
C67 C68 1.418(3)
C1S Cl3 1.757(2)
C1S Cl1 1.761(2)
C1S Cl2 1.768(2)
C2S Cl4 1.750(2)
C2S Cl5 1.757(2)
C2S Cl6 1.763(2)
